data_9003068
loop_
_publ_author_name
'Ertl, A.'
'Hughes, J. M.'
'Prowatke, S.'
'Rossman, G. R.'
'London, D.'
'Fritz, E. A.'

_publ_section_title
;
 Mn-rich tourmaline from Austria: structure, chemistry, optical spectra, and
 relations to synthetic solid solutions
 Sample P6 from Eibenstein an der Thaya, Lower Austria
;
_journal_name_full 'American Mineralogist'
_journal_page_first 1369
_journal_page_last 1376
_journal_volume 88
_journal_year 2003
_chemical_formula_sum
;Al7.407 B3 Ca0.032 Fe0.018 H3 K0.004 Li0.483 Mn1.143 Na0.773 O31 Si5.826
 Ti0.006
;
_chemical_name_mineral Olenite
_space_group_IT_number 160
_symmetry_space_group_name_Hall 'R 3 -2"'
_symmetry_space_group_name_H-M 'R 3 m :H'
_cell_angle_alpha 90
_cell_angle_beta 90
_cell_angle_gamma 120
_cell_formula_units_Z 3
_cell_length_a 15.941
_cell_length_b 15.941
_cell_length_c 7.136
_cell_volume 1570.423
_exptl_crystal_density_diffrn 3.114
_cod_original_sg_symbol_H-M 'R 3 m'
_cod_original_formula_sum 'Na.773 Ca.032 K.004 Al7.407 Mn1.143 Fe.018 Li.483 Ti.006 Si5.826 B3 O31 H3'
_cod_database_code 9003068

loop_
_symmetry_equiv_pos_as_xyz
x,y,z
2/3+x,1/3+y,1/3+z
1/3+x,2/3+y,2/3+z
x,x-y,z
2/3+x,1/3+x-y,1/3+z
1/3+x,2/3+x-y,2/3+z
-y,-x,z
2/3-y,1/3-x,1/3+z
1/3-y,2/3-x,2/3+z
-x+y,y,z
2/3-x+y,1/3+y,1/3+z
1/3-x+y,2/3+y,2/3+z
-y,x-y,z
2/3-y,1/3+x-y,1/3+z
1/3-y,2/3+x-y,2/3+z
-x+y,-x,z
2/3-x+y,1/3-x,1/3+z
1/3-x+y,2/3-x,2/3+z

loop_
_atom_site_label
_atom_site_fract_x
_atom_site_fract_y
_atom_site_fract_z
_atom_site_occupancy
_atom_site_U_iso_or_equiv
_atom_site_type_symbol
_atom_site_attached_hydrogens
NaX 0.00000 0.00000 0.25000 0.77300 0.02750 Na 0
CaX 0.00000 0.00000 0.25000 0.03200 0.02750 Ca 0
KX 0.00000 0.00000 0.25000 0.00400 0.02750 K 0
AlY 0.12450 0.06225 -0.35750 0.41100 0.01230 Al 0
MnY 0.12450 0.06225 -0.35750 0.38100 0.01230 Mn 0
FeY 0.12450 0.06225 -0.35750 0.00600 0.01230 Fe 0
LiY 0.12450 0.06225 -0.35750 0.16100 0.01230 Li 0
TiY 0.12450 0.06225 -0.35750 0.00200 0.01230 Ti 0
AlZ 0.29808 0.26132 -0.36950 1.00000 0.00786 Al 0
SiT 0.19192 0.19000 0.01880 0.97100 0.00680 Si 0
AlT 0.19192 0.19000 0.01880 0.02900 0.00680 Al 0
B 0.11015 0.22030 0.47340 1.00000 0.00920 B 0
O1 0.00000 0.00000 -0.20000 1.00000 0.04870 O 0
O2 0.06142 0.12284 0.50040 1.00000 0.02310 O 0
O3 0.26870 0.13434 -0.47100 1.00000 0.01290 O 0
O4 0.09329 0.18658 0.08870 1.00000 0.01080 O 0
O5 0.18716 0.09358 0.11100 1.00000 0.01110 O 0
O6 0.19761 0.18748 -0.20590 1.00000 0.01010 O 0
O7 0.28546 0.28588 0.09900 1.00000 0.00880 O 0
O8 0.21016 0.27115 0.46020 1.00000 0.01090 O 0
H3 0.27100 0.13550 0.41800 1.00000 0.06000 H 0

loop_
_cod_changelog_entry_id
_cod_changelog_entry_author
_cod_changelog_entry_date
_cod_changelog_entry_text
1
;cod-tools version 3.8.0
Id: cif_guess_AMCSD_atom_types 9581 2023-05-17 12:35:41Z saulius
;
2023-05-23T09:15:12+03:00
;Derived atom types and hydrogen counts
from atom names that follow the AMCSD naming convention
(Wat == water, O-H == hydroxyl).
;
